data_7126707
loop_
_publ_author_name
'Zhou, Bo'
'Zhao, Qihang'
'Tang, Longchang'
'Yan, Dongpeng'

_publ_section_title
;
 Tunable room temperature phosphorescence and energy transfer in
 ratiometric co-crystals.
;
_journal_issue 56
_journal_name_full 'Chemical communications (Cambridge, England)'
_journal_page_first 7698
_journal_page_last 7701
_journal_paper_doi 10.1039/d0cc02730h
_journal_volume 56
_journal_year 2020
_chemical_formula_moiety 'C9 H5 O6, C3 H7 N6, 2(H2 O)'
_chemical_formula_sum 'C12 H16 N6 O8'
_chemical_formula_weight 372.31
_space_group_crystal_system triclinic
_space_group_IT_number 2
_space_group_name_Hall '-P 1'
_space_group_name_H-M_alt 'P -1'
_atom_sites_solution_hydrogens mixed
_audit_creation_date 2018-10-26
_audit_creation_method
;
Olex2 1.2
(compiled 2018.05.29 svn.r3508 for OlexSys, GUI svn.r5506)
;
_audit_update_record
;
2018-12-18 deposited with the CCDC.	2020-06-16 downloaded from the CCDC.
;
_cell_angle_alpha 63.563(14)
_cell_angle_beta 71.551(13)
_cell_angle_gamma 73.220(12)
_cell_formula_units_Z 2
_cell_length_a 9.3092(13)
_cell_length_b 9.8441(14)
_cell_length_c 10.1956(14)
_cell_measurement_reflns_used 1244
_cell_measurement_temperature 293(2)
_cell_measurement_theta_max 26.0950
_cell_measurement_theta_min 4.0400
_cell_volume 781.5(2)
_computing_cell_refinement 'CrysAlisPro 1.171.39.32a (Rigaku OD, 2017)'
_computing_data_collection 'CrysAlisPro 1.171.39.32a (Rigaku OD, 2017)'
_computing_data_reduction 'CrysAlisPro 1.171.39.32a (Rigaku OD, 2017)'
_computing_molecular_graphics 'Olex2 (Dolomanov et al., 2009)'
_computing_publication_material 'Olex2 (Dolomanov et al., 2009)'
_computing_structure_refinement 'ShelXL (Sheldrick, 2015)'
_diffrn_ambient_temperature 293(2)
_diffrn_detector 'CCD plate'
_diffrn_detector_area_resol_mean 5.3127
_diffrn_detector_type AtlasS2
_diffrn_measured_fraction_theta_full 0.975
_diffrn_measured_fraction_theta_max 0.974
_diffrn_measurement_details
;
List of Runs (angles in degrees, time in seconds):

  # Type    Start    End  Width  t~exp~   \w     \q     \k     \f   Frames
#--------------------------------------------------------------------------
  1  \w    -81.00  20.00   1.00    8.00    --  -11.20 -77.00   0.00  101
  2  \w    -61.00  37.00   1.00    8.00    --   12.45 -57.00 120.00   98
  3  \w    -14.00  79.00   1.00    8.00    --   12.45  57.00 -90.00   93
;
_diffrn_measurement_device 'four-circle diffractometer'
_diffrn_measurement_device_type 'SuperNova, Dual, Cu at home/near, AtlasS2'
_diffrn_measurement_method '\w scans'
_diffrn_orient_matrix_type 'CrysAlisPro convention (1999,Acta A55,543-557)'
_diffrn_orient_matrix_UB_11 -0.0478403000
_diffrn_orient_matrix_UB_12 -0.0521335000
_diffrn_orient_matrix_UB_13 0.0572426000
_diffrn_orient_matrix_UB_21 0.0449820000
_diffrn_orient_matrix_UB_22 -0.0596344000
_diffrn_orient_matrix_UB_23 -0.0242800000
_diffrn_orient_matrix_UB_31 0.0483824000
_diffrn_orient_matrix_UB_32 -0.0200779000
_diffrn_orient_matrix_UB_33 0.0497476000
_diffrn_radiation_monochromator mirror
_diffrn_radiation_probe x-ray
_diffrn_radiation_type MoK\a
_diffrn_radiation_wavelength 0.71073
_diffrn_reflns_av_R_equivalents 0.0265
_diffrn_reflns_av_unetI/netI 0.0691
_diffrn_reflns_Laue_measured_fraction_full 0.975
_diffrn_reflns_Laue_measured_fraction_max 0.974
_diffrn_reflns_limit_h_max 11
_diffrn_reflns_limit_h_min -11
_diffrn_reflns_limit_k_max 11
_diffrn_reflns_limit_k_min -12
_diffrn_reflns_limit_l_max 10
_diffrn_reflns_limit_l_min -12
_diffrn_reflns_number 5343
_diffrn_reflns_point_group_measured_fraction_full 0.975
_diffrn_reflns_point_group_measured_fraction_max 0.974
_diffrn_reflns_theta_full 26.000
_diffrn_reflns_theta_max 26.370
_diffrn_reflns_theta_min 3.593
_diffrn_source 'micro-focus sealed X-ray tube'
_diffrn_source_type 'SuperNova (Mo) X-ray Source'
_exptl_absorpt_coefficient_mu 0.135
_exptl_absorpt_correction_T_max 1.00000
_exptl_absorpt_correction_T_min 0.93031
_exptl_absorpt_correction_type multi-scan
_exptl_absorpt_process_details
;
CrysAlisPro 1.171.39.32a (Rigaku Oxford Diffraction, 2017)
Empirical absorption correction using spherical harmonics,
 implemented in SCALE3 ABSPACK scaling algorithm.
;
_exptl_crystal_colour 'clear light colourless'
_exptl_crystal_colour_lustre clear
_exptl_crystal_colour_modifier light
_exptl_crystal_colour_primary colourless
_exptl_crystal_density_diffrn 1.582
_exptl_crystal_description block
_exptl_crystal_F_000 388
_exptl_crystal_size_max 0.27
_exptl_crystal_size_mid 0.23
_exptl_crystal_size_min 0.23
_refine_diff_density_max 0.212
_refine_diff_density_min -0.238
_refine_diff_density_rms 0.050
_refine_ls_extinction_method none
_refine_ls_goodness_of_fit_ref 1.055
_refine_ls_hydrogen_treatment mixed
_refine_ls_matrix_type full
_refine_ls_number_parameters 246
_refine_ls_number_reflns 3115
_refine_ls_number_restraints 2
_refine_ls_restrained_S_all 1.057
_refine_ls_R_factor_all 0.1162
_refine_ls_R_factor_gt 0.0660
_refine_ls_shift/su_max 0.000
_refine_ls_shift/su_mean 0.000
_refine_ls_structure_factor_coef Fsqd
_refine_ls_weighting_details 'w=1/[\s^2^(Fo^2^)+(0.0572P)^2^] where P=(Fo^2^+2Fc^2^)/3'
_refine_ls_weighting_scheme calc
_refine_ls_wR_factor_gt 0.1267
_refine_ls_wR_factor_ref 0.1516
_reflns_Friedel_coverage 0.000
_reflns_number_gt 1942
_reflns_number_total 3115
_reflns_threshold_expression 'I > 2\s(I)'
_cod_data_source_file d0cc02730h2.cif
_cod_data_source_block 20180615a
_cod_depositor_comments 'Adding full bibliography for 7126707--7126708.cif.'
_cod_database_code 7126707
_shelx_shelxl_version_number 2018/3
_chemical_oxdiff_formula C1H1N1O1
_chemical_oxdiff_usercomment ZB-5201
_shelx_space_group_comment
;
The symmetry employed for this shelxl refinement is uniquely defined
by the following loop, which should always be used as a source of
symmetry information in preference to the above space-group names.
They are only intended as comments.
;
_reflns_odcompleteness_completeness 99.75
_reflns_odcompleteness_iscentric 1
_reflns_odcompleteness_theta 26.32
_olex2_refinement_description
;
1. Fixed Uiso
 At 1.2 times of:
  All C(H) groups, All N(H) groups, All N(H,H) groups
 At 1.5 times of:
  All O(H) groups, All O(H,H) groups
2. Restrained distances
 O3-H3
 0.85 with sigma of 0.02
 O8-H8B
 0.9 with sigma of 0.02
3.a Free rotating group:
 O7(H7A,H7B), O8(H8A,H8B)
3.b Aromatic/amide H refined with riding coordinates:
 N3(H3B), C3(H3A), C6(H6), C5(H5A)
3.c X=CH2 refined with riding coordinates:
 N6(H6A,H6B), N5(H5B,H5C), N4(H4A,H4B)
3.d Idealised tetrahedral OH refined as rotating group:
 O5(H5)
;
_olex2_submission_special_instructions 'No special instructions were received'
_oxdiff_exptl_absorpt_empirical_details
;
Empirical correction (ABSPACK) includes:
- Absorption correction using spherical harmonics
- Frame scaling
;
_oxdiff_exptl_absorpt_empirical_full_max 1.391
_oxdiff_exptl_absorpt_empirical_full_min 0.756

loop_
_space_group_symop_operation_xyz
'x, y, z'
'-x, -y, -z'

loop_
_atom_site_label
_atom_site_type_symbol
_atom_site_fract_x
_atom_site_fract_y
_atom_site_fract_z
_atom_site_U_iso_or_equiv
_atom_site_adp_type
_atom_site_occupancy
_atom_site_site_symmetry_order
_atom_site_calc_flag
_atom_site_refinement_flags_posn
_atom_site_refinement_flags_adp
_atom_site_refinement_flags_occupancy
_atom_site_disorder_assembly
_atom_site_disorder_group
O6 O 0.4214(2) 0.8815(2) 0.6685(2) 0.0462(6) Uani 1 1 d . . . . .
O1 O 0.8568(3) 0.4543(2) 0.2481(2) 0.0507(6) Uani 1 1 d . . . . .
O2 O 0.6810(2) 0.4878(2) 0.1342(2) 0.0556(6) Uani 1 1 d . . . . .
N3 N 1.0694(3) 0.2567(2) 0.1146(2) 0.0333(6) Uani 1 1 d . . . . .
H3B H 1.006434 0.311823 0.161714 0.040 Uiso 1 1 calc R . . . .
O7 O 0.0544(3) 1.0875(3) 0.7186(2) 0.0569(6) Uani 1 1 d . . . . .
H7A H 0.073632 1.103849 0.785997 0.085 Uiso 1 1 d G . . . .
H7B H -0.014058 1.160102 0.679038 0.085 Uiso 1 1 d G . . . .
O5 O 0.2218(3) 0.9247(3) 0.5697(2) 0.0561(6) Uani 1 1 d . . . . .
H5 H 0.179794 0.973306 0.623440 0.084 Uiso 1 1 calc GR . . . .
N2 N 1.1190(3) 0.1392(2) -0.0551(2) 0.0339(6) Uani 1 1 d . . . . .
N1 N 1.3132(3) 0.1105(2) 0.0683(2) 0.0334(6) Uani 1 1 d . . . . .
O3 O 0.4120(3) 0.5861(3) 0.1387(3) 0.0686(8) Uani 1 1 d D . . . .
N6 N 0.8838(3) 0.2864(3) -0.0043(3) 0.0454(7) Uani 1 1 d . . . . .
H6A H 0.852226 0.269383 -0.065377 0.054 Uiso 1 1 calc R . . . .
H6B H 0.823375 0.342710 0.042789 0.054 Uiso 1 1 calc R . . . .
N5 N 1.3556(3) -0.0064(3) -0.0920(2) 0.0401(6) Uani 1 1 d . . . . .
H5B H 1.326812 -0.026899 -0.152465 0.048 Uiso 1 1 calc R . . . .
H5C H 1.446768 -0.044330 -0.075385 0.048 Uiso 1 1 calc R . . . .
N4 N 1.2575(3) 0.2335(3) 0.2284(3) 0.0518(7) Uani 1 1 d . . . . .
H4A H 1.349301 0.198748 0.243703 0.062 Uiso 1 1 calc R . . . .
H4B H 1.193602 0.290804 0.272779 0.062 Uiso 1 1 calc R . . . .
O4 O 0.2177(3) 0.6939(3) 0.2644(3) 0.0787(8) Uani 1 1 d . . . . .
C11 C 1.2599(3) 0.0834(3) -0.0246(3) 0.0299(6) Uani 1 1 d . . . . .
C12 C 1.0236(3) 0.2268(3) 0.0170(3) 0.0304(6) Uani 1 1 d . . . . .
C7 C 0.7254(3) 0.5106(3) 0.2246(3) 0.0324(6) Uani 1 1 d . . . . .
C2 C 0.4594(3) 0.6682(3) 0.3132(3) 0.0315(6) Uani 1 1 d . . . . .
C4 C 0.4525(3) 0.7812(3) 0.4856(3) 0.0327(6) Uani 1 1 d . . . . .
C3 C 0.3817(3) 0.7524(3) 0.4015(3) 0.0324(6) Uani 1 1 d . . . . .
H3A H 0.277505 0.791241 0.404516 0.039 Uiso 1 1 calc R . . . .
C10 C 1.2148(3) 0.1990(3) 0.1370(3) 0.0317(6) Uani 1 1 d . . . . .
C1 C 0.6183(3) 0.6095(3) 0.3095(3) 0.0305(6) Uani 1 1 d . . . . .
C9 C 0.3647(4) 0.8673(3) 0.5838(3) 0.0356(7) Uani 1 1 d . . . . .
O8 O 1.0660(4) 0.3980(4) 0.4085(4) 0.0948(10) Uani 1 1 d D . . . .
H8A H 0.987045 0.418953 0.383510 0.142 Uiso 1 1 d G . . . .
H8B H 1.084732 0.464200 0.425408 0.142 Uiso 1 1 d DG . . . .
C6 C 0.6870(3) 0.6428(3) 0.3915(3) 0.0373(7) Uani 1 1 d . . . . .
H6 H 0.791727 0.607241 0.387439 0.045 Uiso 1 1 calc R . . . .
C5 C 0.6072(3) 0.7262(3) 0.4789(3) 0.0375(7) Uani 1 1 d . . . . .
H5A H 0.657659 0.745066 0.532985 0.045 Uiso 1 1 calc R . . . .
C8 C 0.3567(4) 0.6484(4) 0.2357(3) 0.0463(8) Uani 1 1 d . . . . .
H3 H 0.508(3) 0.552(7) 0.114(7) 0.20(3) Uiso 1 1 d D . . . .

loop_
_atom_site_aniso_label
_atom_site_aniso_U_11
_atom_site_aniso_U_22
_atom_site_aniso_U_33
_atom_site_aniso_U_23
_atom_site_aniso_U_13
_atom_site_aniso_U_12
O6 0.0455(15) 0.0580(13) 0.0512(12) -0.0410(11) -0.0100(10) -0.0004(10)
O1 0.0341(14) 0.0691(14) 0.0683(13) -0.0525(12) -0.0173(11) 0.0123(11)
O2 0.0390(15) 0.0823(16) 0.0718(14) -0.0634(13) -0.0198(11) 0.0157(12)
N3 0.0235(14) 0.0462(14) 0.0378(12) -0.0311(11) -0.0047(10) 0.0049(11)
O7 0.0456(16) 0.0734(16) 0.0711(16) -0.0551(14) -0.0256(12) 0.0205(12)
O5 0.0399(15) 0.0774(15) 0.0717(15) -0.0597(12) -0.0157(12) 0.0147(12)
N2 0.0232(14) 0.0458(14) 0.0426(13) -0.0307(11) -0.0075(11) 0.0021(11)
N1 0.0247(14) 0.0447(13) 0.0389(12) -0.0284(11) -0.0094(10) 0.0051(10)
O3 0.0440(17) 0.110(2) 0.0908(17) -0.0840(16) -0.0294(14) 0.0210(15)
N6 0.0244(15) 0.0716(17) 0.0613(15) -0.0528(14) -0.0134(12) 0.0104(13)
N5 0.0280(15) 0.0553(15) 0.0514(14) -0.0403(13) -0.0144(11) 0.0105(12)
N4 0.0349(17) 0.0820(19) 0.0624(16) -0.0575(15) -0.0210(13) 0.0155(13)
O4 0.0325(16) 0.136(2) 0.1135(19) -0.1015(18) -0.0291(14) 0.0210(15)
C11 0.0228(16) 0.0341(15) 0.0343(14) -0.0193(12) -0.0048(12) 0.0012(12)
C12 0.0221(16) 0.0403(15) 0.0359(14) -0.0244(13) -0.0047(12) -0.0018(13)
C7 0.0275(18) 0.0351(15) 0.0372(15) -0.0190(13) -0.0050(13) -0.0032(13)
C2 0.0315(18) 0.0333(15) 0.0324(14) -0.0180(12) -0.0063(12) -0.0019(12)
C4 0.0331(18) 0.0353(15) 0.0350(14) -0.0218(12) -0.0046(13) -0.0032(13)
C3 0.0266(17) 0.0340(15) 0.0381(14) -0.0208(13) -0.0074(12) 0.0039(12)
C10 0.0249(17) 0.0389(15) 0.0344(14) -0.0208(13) -0.0070(12) 0.0015(13)
C1 0.0312(18) 0.0289(14) 0.0308(13) -0.0157(12) -0.0010(12) -0.0041(12)
C9 0.036(2) 0.0389(16) 0.0364(15) -0.0251(13) 0.0007(13) -0.0050(14)
O8 0.067(2) 0.131(3) 0.134(2) -0.101(2) -0.0565(19) 0.0365(18)
C6 0.0249(17) 0.0458(17) 0.0472(16) -0.0280(14) -0.0070(13) 0.0002(13)
C5 0.0328(19) 0.0465(17) 0.0455(16) -0.0298(14) -0.0112(14) -0.0022(14)
C8 0.035(2) 0.061(2) 0.0539(18) -0.0376(17) -0.0152(15) 0.0072(16)

loop_
_atom_type_symbol
_atom_type_description
_atom_type_scat_dispersion_real
_atom_type_scat_dispersion_imag
_atom_type_scat_source
C C 0.0033 0.0016 'International Tables Vol C Tables 4.2.6.8 and 6.1.1.4'
H H 0.0000 0.0000 'International Tables Vol C Tables 4.2.6.8 and 6.1.1.4'
N N 0.0061 0.0033 'International Tables Vol C Tables 4.2.6.8 and 6.1.1.4'
O O 0.0106 0.0060 'International Tables Vol C Tables 4.2.6.8 and 6.1.1.4'

loop_
_geom_angle_atom_site_label_1
_geom_angle_atom_site_label_2
_geom_angle_atom_site_label_3
_geom_angle
_geom_angle_site_symmetry_1
_geom_angle_site_symmetry_3
_geom_angle_publ_flag
C12 N3 H3B 120.1 . . ?
C10 N3 H3B 120.1 . . ?
C10 N3 C12 119.7(2) . . ?
H7A O7 H7B 109.5 . . ?
C9 O5 H5 109.5 . . ?
C12 N2 C11 116.0(2) . . ?
C10 N1 C11 115.9(2) . . ?
C8 O3 H3 123(4) . . ?
H6A N6 H6B 120.0 . . ?
C12 N6 H6A 120.0 . . ?
C12 N6 H6B 120.0 . . ?
H5B N5 H5C 120.0 . . ?
C11 N5 H5B 120.0 . . ?
C11 N5 H5C 120.0 . . ?
H4A N4 H4B 120.0 . . ?
C10 N4 H4A 120.0 . . ?
C10 N4 H4B 120.0 . . ?
N2 C11 N1 126.1(2) . . ?
N5 C11 N2 117.2(2) . . ?
N5 C11 N1 116.6(2) . . ?
N2 C12 N3 120.9(2) . . ?
N6 C12 N3 118.3(2) . . ?
N6 C12 N2 120.9(2) . . ?
O1 C7 O2 121.3(3) . . ?
O1 C7 C1 118.3(2) . . ?
O2 C7 C1 120.4(2) . . ?
C3 C2 C1 118.0(2) . . ?
C3 C2 C8 113.2(3) . . ?
C1 C2 C8 128.7(2) . . ?
C3 C4 C9 121.7(3) . . ?
C5 C4 C3 118.5(2) . . ?
C5 C4 C9 119.7(2) . . ?
C2 C3 C4 122.9(3) . . ?
C2 C3 H3A 118.5 . . ?
C4 C3 H3A 118.5 . . ?
N1 C10 N3 121.4(2) . . ?
N4 C10 N3 118.5(3) . . ?
N4 C10 N1 120.1(3) . . ?
C2 C1 C7 127.2(2) . . ?
C6 C1 C7 114.9(3) . . ?
C6 C1 C2 117.9(2) . . ?
O6 C9 O5 124.0(3) . . ?
O6 C9 C4 122.6(3) . . ?
O5 C9 C4 113.3(2) . . ?
H8A O8 H8B 115.3 . . ?
C1 C6 H6 118.5 . . ?
C5 C6 C1 123.0(3) . . ?
C5 C6 H6 118.5 . . ?
C4 C5 C6 119.6(2) . . ?
C4 C5 H5A 120.2 . . ?
C6 C5 H5A 120.2 . . ?
O3 C8 C2 121.6(3) . . ?
O4 C8 O3 118.8(3) . . ?
O4 C8 C2 119.7(3) . . ?

loop_
_geom_bond_atom_site_label_1
_geom_bond_atom_site_label_2
_geom_bond_distance
_geom_bond_site_symmetry_2
_geom_bond_publ_flag
O6 C9 1.217(3) . ?
O1 C7 1.239(3) . ?
O2 C7 1.244(3) . ?
N3 H3B 0.8600 . ?
N3 C12 1.364(3) . ?
N3 C10 1.357(3) . ?
O7 H7A 0.8500 . ?
O7 H7B 0.8502 . ?
O5 H5 0.8200 . ?
O5 C9 1.313(3) . ?
N2 C11 1.345(3) . ?
N2 C12 1.335(3) . ?
N1 C11 1.347(3) . ?
N1 C10 1.329(3) . ?
O3 C8 1.286(4) . ?
O3 H3 0.86(2) . ?
N6 H6A 0.8600 . ?
N6 H6B 0.8600 . ?
N6 C12 1.307(3) . ?
N5 H5B 0.8600 . ?
N5 H5C 0.8600 . ?
N5 C11 1.321(3) . ?
N4 H4A 0.8600 . ?
N4 H4B 0.8600 . ?
N4 C10 1.318(3) . ?
O4 C8 1.226(4) . ?
C7 C1 1.529(4) . ?
C2 C3 1.387(4) . ?
C2 C1 1.419(4) . ?
C2 C8 1.517(4) . ?
C4 C3 1.391(3) . ?
C4 C9 1.492(4) . ?
C4 C5 1.376(4) . ?
C3 H3A 0.9300 . ?
C1 C6 1.386(4) . ?
O8 H8A 0.7952 . ?
O8 H8B 0.8181 . ?
C6 H6 0.9300 . ?
C6 C5 1.378(4) . ?
C5 H5A 0.9300 . ?

loop_
_geom_torsion_atom_site_label_1
_geom_torsion_atom_site_label_2
_geom_torsion_atom_site_label_3
_geom_torsion_atom_site_label_4
_geom_torsion
_geom_torsion_site_symmetry_1
_geom_torsion_site_symmetry_2
_geom_torsion_site_symmetry_3
_geom_torsion_site_symmetry_4
_geom_torsion_publ_flag
O1 C7 C1 C2 -171.6(3) . . . . ?
O1 C7 C1 C6 8.0(3) . . . . ?
O2 C7 C1 C2 8.4(4) . . . . ?
O2 C7 C1 C6 -172.0(2) . . . . ?
C11 N2 C12 N3 0.3(4) . . . . ?
C11 N2 C12 N6 -179.8(2) . . . . ?
C11 N1 C10 N3 0.5(4) . . . . ?
C11 N1 C10 N4 -179.1(2) . . . . ?
C12 N3 C10 N1 -1.6(4) . . . . ?
C12 N3 C10 N4 178.0(2) . . . . ?
C12 N2 C11 N1 -1.5(4) . . . . ?
C12 N2 C11 N5 178.6(2) . . . . ?
C7 C1 C6 C5 -177.8(2) . . . . ?
C2 C1 C6 C5 1.8(4) . . . . ?
C3 C2 C1 C7 178.1(2) . . . . ?
C3 C2 C1 C6 -1.5(4) . . . . ?
C3 C2 C8 O3 173.4(3) . . . . ?
C3 C2 C8 O4 -5.9(4) . . . . ?
C3 C4 C9 O6 173.1(3) . . . . ?
C3 C4 C9 O5 -6.6(4) . . . . ?
C3 C4 C5 C6 -0.9(4) . . . . ?
C10 N3 C12 N2 1.2(4) . . . . ?
C10 N3 C12 N6 -178.7(2) . . . . ?
C10 N1 C11 N2 1.1(4) . . . . ?
C10 N1 C11 N5 -179.0(2) . . . . ?
C1 C2 C3 C4 0.0(4) . . . . ?
C1 C2 C8 O3 -8.5(5) . . . . ?
C1 C2 C8 O4 172.2(3) . . . . ?
C1 C6 C5 C4 -0.6(4) . . . . ?
C9 C4 C3 C2 -177.8(2) . . . . ?
C9 C4 C5 C6 178.1(2) . . . . ?
C5 C4 C3 C2 1.2(4) . . . . ?
C5 C4 C9 O6 -5.9(4) . . . . ?
C5 C4 C9 O5 174.4(3) . . . . ?
C8 C2 C3 C4 178.3(2) . . . . ?
C8 C2 C1 C7 0.1(4) . . . . ?
C8 C2 C1 C6 -179.5(2) . . . . ?
